data_4507173
loop_
_publ_author_name
'Kumar, Girijesh'
'Aggarwal, Himanshu'
'Gupta, Rajeev'

_publ_section_title
;
 Cobalt Complexes Appended withpara- andmeta-Arylcarboxylic Acids:
 Influence of Cation, Solvent, and Symmetry on Hydrogen-Bonded Assemblies
;
_journal_issue 1
_journal_name_full 'Crystal Growth &amp; Design'
_journal_page_first 74
_journal_paper_doi 10.1021/cg3011629
_journal_volume 13
_journal_year 2013
_chemical_formula_moiety 'C42 H26 Co N6 O12, C8 H20 N'
_chemical_formula_sum 'C50 H46 Co N7 O12'
_chemical_formula_weight 995.87
_chemical_name_systematic
;
 ?
;
_space_group_IT_number 14
_symmetry_cell_setting monoclinic
_symmetry_space_group_name_Hall '-P 2yn'
_symmetry_space_group_name_H-M 'P 1 21/n 1'
_atom_sites_solution_hydrogens geom
_atom_sites_solution_primary direct
_atom_sites_solution_secondary difmap
_audit_creation_method SHELXL-97
_cell_angle_alpha 90.00
_cell_angle_beta 93.073(5)
_cell_angle_gamma 90.00
_cell_formula_units_Z 4
_cell_length_a 15.4107(8)
_cell_length_b 19.9408(9)
_cell_length_c 16.0080(7)
_cell_measurement_reflns_used 11241
_cell_measurement_temperature 298(2)
_cell_measurement_theta_max 25.00
_cell_measurement_theta_min 2.99
_cell_volume 4912.2(4)
_computing_cell_refinement 'X-calibur S SAINT'
_computing_data_collection 'Xcalibur, Sapphire3'
_computing_data_reduction 'X-calibur S SAINT'
_computing_molecular_graphics 'Oxford SHELXTL'
_computing_publication_material 'Oxford SHELXTL'
_computing_structure_refinement 'SHELXL-97 (Sheldrick, 1997)'
_computing_structure_solution 'SHELXS-97 (Sheldrick, 1990)'
_diffrn_ambient_temperature 298(2)
_diffrn_measured_fraction_theta_full 0.974
_diffrn_measured_fraction_theta_max 0.974
_diffrn_measurement_device_type 'Xcalibur, Sapphire3'
_diffrn_measurement_method '\w scans'
_diffrn_radiation_monochromator graphite
_diffrn_radiation_source 'fine-focus sealed tube'
_diffrn_radiation_type MoK\a
_diffrn_radiation_wavelength 0.71073
_diffrn_reflns_av_R_equivalents 0.0320
_diffrn_reflns_av_sigmaI/netI 0.0292
_diffrn_reflns_limit_h_max 16
_diffrn_reflns_limit_h_min -18
_diffrn_reflns_limit_k_max 23
_diffrn_reflns_limit_k_min -23
_diffrn_reflns_limit_l_max 19
_diffrn_reflns_limit_l_min -19
_diffrn_reflns_number 39213
_diffrn_reflns_theta_full 25.00
_diffrn_reflns_theta_max 25.00
_diffrn_reflns_theta_min 2.99
_exptl_absorpt_coefficient_mu 0.419
_exptl_absorpt_correction_type none
_exptl_crystal_colour green
_exptl_crystal_density_diffrn 1.347
_exptl_crystal_density_method 'not measured'
_exptl_crystal_description block
_exptl_crystal_F_000 2072
_exptl_crystal_size_max 0.30
_exptl_crystal_size_mid 0.18
_exptl_crystal_size_min 0.12
_refine_diff_density_max 0.745
_refine_diff_density_min -0.552
_refine_diff_density_rms 0.061
_refine_ls_extinction_method none
_refine_ls_goodness_of_fit_ref 1.033
_refine_ls_hydrogen_treatment mixed
_refine_ls_matrix_type full
_refine_ls_number_parameters 647
_refine_ls_number_reflns 8423
_refine_ls_number_restraints 15
_refine_ls_restrained_S_all 1.038
_refine_ls_R_factor_all 0.0717
_refine_ls_R_factor_gt 0.0551
_refine_ls_shift/su_max 0.001
_refine_ls_shift/su_mean 0.000
_refine_ls_structure_factor_coef Fsqd
_refine_ls_weighting_details 'calc w=1/[\s^2^(Fo^2^)+(0.0867P)^2^+2.0054P] where P=(Fo^2^+2Fc^2^)/3'
_refine_ls_weighting_scheme calc
_refine_ls_wR_factor_gt 0.1390
_refine_ls_wR_factor_ref 0.1490
_reflns_number_gt 6631
_reflns_number_total 8423
_reflns_threshold_expression >2sigma(I)
_cod_data_source_file cg3011629_si_002.cif
_cod_data_source_block 4
_cod_original_sg_symbol_H-M 'P 21/n'
_cod_database_code 4507173

loop_
_symmetry_equiv_pos_as_xyz
'x, y, z'
'-x+1/2, y+1/2, -z+1/2'
'-x, -y, -z'
'x-1/2, -y-1/2, z-1/2'

loop_
_atom_site_label
_atom_site_type_symbol
_atom_site_fract_x
_atom_site_fract_y
_atom_site_fract_z
_atom_site_U_iso_or_equiv
_atom_site_adp_type
_atom_site_occupancy
_atom_site_symmetry_multiplicity
_atom_site_calc_flag
_atom_site_refinement_flags
C1 C -0.1431(2) 0.37731(18) 0.7214(2) 0.0548(9) Uani 1 1 d .
C2 C -0.1333(2) 0.35293(16) 0.8094(2) 0.0463(7) Uani 1 1 d .
C3 C -0.1756(2) 0.38532(17) 0.8714(2) 0.0598(9) Uani 1 1 d .
H3 H -0.2090 0.4231 0.8584 0.072 Uiso 1 1 calc R
C4 C -0.1686(3) 0.36194(19) 0.9524(2) 0.0650(10) Uani 1 1 d .
H4 H -0.1985 0.3836 0.9935 0.078 Uiso 1 1 calc R
C5 C -0.1176(2) 0.30658(17) 0.9734(2) 0.0510(8) Uani 1 1 d .
H5 H -0.1128 0.2913 1.0284 0.061 Uiso 1 1 calc R
C6 C -0.07369(17) 0.27413(14) 0.91163(18) 0.0369(6) Uani 1 1 d .
C7 C -0.08241(18) 0.29699(15) 0.82944(19) 0.0409(7) Uani 1 1 d .
H7 H -0.0541 0.2747 0.7877 0.049 Uiso 1 1 calc R
C8 C -0.03770(17) 0.15731(14) 0.92612(16) 0.0333(6) Uani 1 1 d .
C9 C 0.03911(18) 0.11143(13) 0.93774(15) 0.0333(6) Uani 1 1 d .
C10 C 0.0411(2) 0.04261(14) 0.92667(19) 0.0433(7) Uani 1 1 d .
H10 H -0.0094 0.0189 0.9120 0.052 Uiso 1 1 calc R
C11 C 0.1203(2) 0.01007(16) 0.9381(2) 0.0537(8) Uani 1 1 d .
H11 H 0.1229 -0.0363 0.9321 0.064 Uiso 1 1 calc R
C12 C 0.1961(2) 0.04601(15) 0.9585(2) 0.0490(8) Uani 1 1 d .
H12 H 0.2493 0.0243 0.9663 0.059 Uiso 1 1 calc R
C13 C 0.18987(18) 0.11452(14) 0.96679(16) 0.0346(6) Uani 1 1 d .
C14 C 0.26227(17) 0.16268(14) 0.98911(16) 0.0350(6) Uani 1 1 d .
C15 C 0.29012(17) 0.28044(14) 1.01022(18) 0.0360(6) Uani 1 1 d .
C16 C 0.3305(2) 0.3154(2) 0.9484(2) 0.0648(10) Uani 1 1 d .
H16 H 0.3261 0.3003 0.8934 0.078 Uiso 1 1 calc R
C17 C 0.3774(3) 0.3730(2) 0.9688(3) 0.0822(14) Uani 1 1 d .
H17 H 0.4032 0.3970 0.9270 0.099 Uiso 1 1 calc R
C18 C 0.3860(2) 0.3949(2) 1.0496(2) 0.0695(11) Uani 1 1 d .
H18 H 0.4178 0.4335 1.0627 0.083 Uiso 1 1 calc R
C19 C 0.34749(19) 0.35976(15) 1.1117(2) 0.0443(7) Uani 1 1 d .
C20 C 0.29987(17) 0.30250(14) 1.09195(18) 0.0381(7) Uani 1 1 d .
H20 H 0.2742 0.2787 1.1341 0.046 Uiso 1 1 calc R
C21 C 0.3610(2) 0.38366(17) 1.2005(2) 0.0514(8) Uani 1 1 d .
C22 C -0.1339(2) 0.11668(15) 1.22660(19) 0.0437(7) Uani 1 1 d .
C23 C -0.04262(19) 0.12817(13) 1.20251(17) 0.0375(6) Uani 1 1 d .
C24 C 0.0214(2) 0.08415(15) 1.22924(19) 0.0456(7) Uani 1 1 d .
H24 H 0.0076 0.0475 1.2619 0.055 Uiso 1 1 calc R
C25 C 0.1065(2) 0.09383(16) 1.2080(2) 0.0504(8) Uani 1 1 d .
H25 H 0.1493 0.0634 1.2260 0.060 Uiso 1 1 calc R
C26 C 0.12810(19) 0.14896(15) 1.15988(18) 0.0408(7) Uani 1 1 d .
H26 H 0.1854 0.1559 1.1464 0.049 Uiso 1 1 calc R
C27 C 0.06291(17) 0.19393(13) 1.13187(15) 0.0307(6) Uani 1 1 d .
C28 C -0.02201(18) 0.18313(14) 1.15267(16) 0.0343(6) Uani 1 1 d .
H28 H -0.0656 0.2125 1.1335 0.041 Uiso 1 1 calc R
C29 C 0.07872(16) 0.31101(13) 1.10478(16) 0.0314(6) Uani 1 1 d .
C30 C 0.09294(17) 0.35991(13) 1.03619(16) 0.0323(6) Uani 1 1 d .
C31 C 0.0912(2) 0.42928(14) 1.04069(19) 0.0454(7) Uani 1 1 d .
H31 H 0.0817 0.4510 1.0908 0.054 Uiso 1 1 calc R
C32 C 0.1038(2) 0.46532(16) 0.96840(19) 0.0533(9) Uani 1 1 d .
H32 H 0.1022 0.5119 0.9697 0.064 Uiso 1 1 calc R
C33 C 0.1190(2) 0.43260(15) 0.89379(19) 0.0450(7) Uani 1 1 d .
H33 H 0.1282 0.4568 0.8454 0.054 Uiso 1 1 calc R
C34 C 0.12006(17) 0.36362(13) 0.89317(17) 0.0327(6) Uani 1 1 d .
C35 C 0.13725(16) 0.31830(14) 0.82171(16) 0.0319(6) Uani 1 1 d .
C36 C 0.15458(18) 0.20186(13) 0.78691(15) 0.0333(6) Uani 1 1 d .
C37 C 0.0920(2) 0.15734(16) 0.75655(18) 0.0436(7) Uani 1 1 d .
H37 H 0.0340 0.1641 0.7676 0.052 Uiso 1 1 calc R
C38 C 0.1157(2) 0.10226(17) 0.7094(2) 0.0523(8) Uani 1 1 d .
H38 H 0.0735 0.0719 0.6899 0.063 Uiso 1 1 calc R
C39 C 0.2017(2) 0.09248(16) 0.6914(2) 0.0516(8) Uani 1 1 d .
H39 H 0.2173 0.0556 0.6600 0.062 Uiso 1 1 calc R
C40 C 0.2644(2) 0.13789(14) 0.72029(17) 0.0406(7) Uani 1 1 d .
C41 C 0.24128(19) 0.19203(14) 0.76921(16) 0.0362(6) Uani 1 1 d .
H41 H 0.2837 0.2217 0.7901 0.043 Uiso 1 1 calc R
C42 C 0.3559(2) 0.12785(15) 0.69899(19) 0.0446(7) Uani 1 1 d .
C43 C 0.5513(10) 0.2127(4) 0.9994(7) 0.298(9) Uani 1 1 d DU
H43A H 0.5261 0.2401 0.9543 0.357 Uiso 1 1 calc R
H43B H 0.5041 0.1859 1.0192 0.357 Uiso 1 1 calc R
C44 C 0.5734(7) 0.2570(4) 1.0638(5) 0.198(5) Uani 1 1 d DU
H44A H 0.5231 0.2826 1.0770 0.297 Uiso 1 1 calc R
H44B H 0.6180 0.2868 1.0468 0.297 Uiso 1 1 calc R
H44C H 0.5942 0.2324 1.1124 0.297 Uiso 1 1 calc R
C45 C 0.6681(11) 0.2055(4) 0.9201(8) 0.310(9) Uani 1 1 d U
H45A H 0.7107 0.1743 0.9003 0.372 Uiso 1 1 calc R
H45B H 0.6978 0.2311 0.9645 0.372 Uiso 1 1 calc R
C46 C 0.6518(6) 0.2519(3) 0.8530(4) 0.143(3) Uani 1 1 d U
H46A H 0.7057 0.2712 0.8376 0.214 Uiso 1 1 calc R
H46B H 0.6139 0.2868 0.8707 0.214 Uiso 1 1 calc R
H46C H 0.6247 0.2289 0.8058 0.214 Uiso 1 1 calc R
C47 C 0.5627(8) 0.1247(4) 0.8947(5) 0.223(6) Uani 1 1 d D
H47A H 0.5374 0.1539 0.8515 0.268 Uiso 1 1 calc R
H47B H 0.5156 0.1005 0.9190 0.268 Uiso 1 1 calc R
C48 C 0.6239(11) 0.0736(4) 0.8541(6) 0.351(11) Uani 1 1 d D
H48A H 0.5911 0.0472 0.8134 0.527 Uiso 1 1 calc R
H48B H 0.6496 0.0448 0.8966 0.527 Uiso 1 1 calc R
H48C H 0.6689 0.0974 0.8272 0.527 Uiso 1 1 calc R
C49 C 0.6430(7) 0.1229(4) 1.0290(5) 0.176(4) Uani 1 1 d D
H49A H 0.6698 0.1521 1.0715 0.211 Uiso 1 1 calc R
H49B H 0.6889 0.0956 1.0074 0.211 Uiso 1 1 calc R
C50 C 0.5807(6) 0.0764(3) 1.0714(4) 0.167(4) Uani 1 1 d D
H50A H 0.6122 0.0504 1.1133 0.251 Uiso 1 1 calc R
H50B H 0.5533 0.0470 1.0305 0.251 Uiso 1 1 calc R
H50C H 0.5372 0.1026 1.0972 0.251 Uiso 1 1 calc R
N1 N -0.01376(14) 0.22114(11) 0.93174(13) 0.0330(5) Uani 1 1 d .
N2 N 0.11279(13) 0.14444(11) 0.95661(12) 0.0293(5) Uani 1 1 d .
N3 N 0.23372(14) 0.22565(11) 0.98851(14) 0.0339(5) Uani 1 1 d .
N4 N 0.08393(14) 0.24810(10) 1.07852(13) 0.0310(5) Uani 1 1 d .
N5 N 0.10685(13) 0.32979(11) 0.96353(12) 0.0299(5) Uani 1 1 d .
N6 N 0.13262(14) 0.25403(11) 0.84364(13) 0.0326(5) Uani 1 1 d .
N7 N 0.60740(17) 0.16582(17) 0.95983(17) 0.0557(7) Uani 1 1 d .
O1 O -0.11252(13) 0.13464(11) 0.91032(13) 0.0464(5) Uani 1 1 d .
O2 O 0.33740(13) 0.14237(11) 1.00672(14) 0.0497(5) Uani 1 1 d .
O3 O 0.06408(13) 0.33077(10) 1.17701(11) 0.0402(5) Uani 1 1 d .
O4 O 0.15358(13) 0.34104(10) 0.75124(12) 0.0426(5) Uani 1 1 d .
O5 O -0.11031(18) 0.33675(14) 0.66620(18) 0.0683(7) Uani 1 1 d .
O6 O -0.1811(2) 0.42883(14) 0.70218(19) 0.0838(9) Uani 1 1 d .
O7 O 0.32803(17) 0.34322(13) 1.25565(17) 0.0639(7) Uani 1 1 d .
O8 O 0.4010(2) 0.43371(13) 1.21963(18) 0.0814(8) Uani 1 1 d .
O9 O -0.19078(16) 0.15918(12) 1.19158(16) 0.0592(6) Uani 1 1 d .
O10 O -0.15318(17) 0.07373(14) 1.27482(18) 0.0751(8) Uani 1 1 d .
O11 O 0.41025(16) 0.17236(12) 0.73366(16) 0.0580(6) Uani 1 1 d .
O12 O 0.37916(18) 0.08537(14) 0.65223(19) 0.0834(9) Uani 1 1 d .
Co1 Co 0.10919(2) 0.237227(17) 0.96069(2) 0.02694(13) Uani 1 1 d .
H5A H -0.122(3) 0.354(2) 0.614(3) 0.089(14) Uiso 1 1 d .
H7A H 0.341(2) 0.3597(17) 1.311(2) 0.055(10) Uiso 1 1 d .
H9A H -0.243(3) 0.1488(17) 1.212(2) 0.059(10) Uiso 1 1 d .
H11A H 0.459(3) 0.168(2) 0.713(3) 0.080(13) Uiso 1 1 d .

loop_
_atom_site_aniso_label
_atom_site_aniso_U_11
_atom_site_aniso_U_22
_atom_site_aniso_U_33
_atom_site_aniso_U_23
_atom_site_aniso_U_13
_atom_site_aniso_U_12
C1 0.0418(18) 0.048(2) 0.073(2) 0.0201(18) -0.0083(17) -0.0021(15)
C2 0.0386(16) 0.0407(17) 0.0582(19) 0.0072(15) -0.0102(14) -0.0043(14)
C3 0.055(2) 0.0424(19) 0.080(3) -0.0004(18) -0.0147(18) 0.0113(16)
C4 0.063(2) 0.064(2) 0.068(2) -0.0204(19) 0.0006(19) 0.0184(19)
C5 0.0467(18) 0.055(2) 0.0511(19) -0.0036(15) 0.0016(14) 0.0075(15)
C6 0.0309(14) 0.0349(16) 0.0447(16) 0.0013(12) -0.0010(12) -0.0016(12)
C7 0.0325(15) 0.0414(17) 0.0486(17) 0.0061(13) 0.0013(13) -0.0019(13)
C8 0.0330(14) 0.0375(16) 0.0295(14) 0.0042(11) 0.0021(11) -0.0063(12)
C9 0.0395(15) 0.0336(15) 0.0271(13) 0.0028(11) 0.0033(11) -0.0073(12)
C10 0.0499(17) 0.0333(16) 0.0468(17) -0.0035(13) 0.0044(14) -0.0109(14)
C11 0.068(2) 0.0288(16) 0.064(2) -0.0036(14) 0.0024(17) 0.0013(15)
C12 0.0520(19) 0.0358(17) 0.059(2) -0.0034(14) 0.0001(15) 0.0087(14)
C13 0.0407(16) 0.0321(15) 0.0308(14) -0.0038(11) 0.0009(12) 0.0014(12)
C14 0.0311(15) 0.0418(17) 0.0321(14) -0.0080(12) 0.0022(11) 0.0001(12)
C15 0.0281(14) 0.0395(16) 0.0400(15) -0.0021(12) -0.0014(12) -0.0047(12)
C16 0.069(2) 0.080(3) 0.0449(19) -0.0011(17) 0.0027(17) -0.035(2)
C17 0.098(3) 0.091(3) 0.057(2) 0.013(2) -0.005(2) -0.060(3)
C18 0.077(3) 0.055(2) 0.074(3) 0.0034(19) -0.015(2) -0.0348(19)
C19 0.0371(16) 0.0404(17) 0.0545(19) -0.0063(14) -0.0072(14) -0.0040(13)
C20 0.0302(14) 0.0382(17) 0.0459(16) -0.0054(13) 0.0017(12) -0.0034(12)
C21 0.0434(18) 0.048(2) 0.062(2) -0.0156(17) -0.0053(16) 0.0000(15)
C22 0.0526(19) 0.0359(16) 0.0438(17) -0.0015(13) 0.0140(14) -0.0082(14)
C23 0.0456(17) 0.0315(15) 0.0361(15) -0.0009(12) 0.0093(13) -0.0043(13)
C24 0.060(2) 0.0312(16) 0.0462(17) 0.0092(13) 0.0072(15) -0.0031(14)
C25 0.057(2) 0.0396(18) 0.0538(19) 0.0141(14) -0.0008(15) 0.0087(15)
C26 0.0373(15) 0.0415(17) 0.0436(16) 0.0038(13) 0.0022(13) 0.0032(13)
C27 0.0364(14) 0.0289(14) 0.0272(13) -0.0025(10) 0.0050(11) -0.0039(11)
C28 0.0386(15) 0.0327(15) 0.0319(14) 0.0015(11) 0.0045(11) 0.0026(12)
C29 0.0260(13) 0.0344(15) 0.0345(14) -0.0018(11) 0.0066(11) -0.0033(11)
C30 0.0333(14) 0.0292(14) 0.0349(14) -0.0011(11) 0.0082(11) -0.0017(11)
C31 0.065(2) 0.0304(16) 0.0427(16) -0.0066(13) 0.0158(15) 0.0004(14)
C32 0.078(2) 0.0272(16) 0.056(2) 0.0023(13) 0.0187(18) 0.0036(15)
C33 0.0569(19) 0.0332(16) 0.0462(17) 0.0080(13) 0.0139(14) -0.0003(14)
C34 0.0307(14) 0.0309(15) 0.0372(15) 0.0051(11) 0.0082(11) 0.0001(11)
C35 0.0260(13) 0.0373(15) 0.0328(14) 0.0035(12) 0.0055(11) -0.0005(11)
C36 0.0401(15) 0.0356(15) 0.0245(13) 0.0002(11) 0.0047(11) -0.0057(12)
C37 0.0427(17) 0.0516(19) 0.0370(16) -0.0042(13) 0.0071(13) -0.0100(14)
C38 0.056(2) 0.051(2) 0.0507(19) -0.0162(15) 0.0077(15) -0.0193(16)
C39 0.067(2) 0.0377(17) 0.0510(18) -0.0163(14) 0.0142(16) -0.0113(16)
C40 0.0534(18) 0.0349(16) 0.0347(15) -0.0042(12) 0.0124(13) -0.0022(13)
C41 0.0419(16) 0.0349(15) 0.0325(14) -0.0058(11) 0.0082(12) -0.0037(12)
C42 0.0541(19) 0.0365(17) 0.0447(17) -0.0056(13) 0.0155(15) 0.0021(14)
C43 0.58(2) 0.116(6) 0.228(11) -0.002(7) 0.258(14) 0.038(10)
C44 0.360(15) 0.119(6) 0.116(6) -0.057(5) 0.010(7) 0.050(7)
C45 0.59(2) 0.110(6) 0.261(12) 0.009(7) 0.288(15) -0.021(10)
C46 0.229(9) 0.106(4) 0.092(4) 0.023(3) -0.001(5) -0.057(5)
C47 0.441(19) 0.118(6) 0.105(5) -0.009(5) -0.037(8) -0.065(8)
C48 0.84(4) 0.077(5) 0.146(8) -0.037(5) 0.129(13) 0.016(11)
C49 0.279(12) 0.140(7) 0.107(5) 0.014(5) 0.013(6) 0.049(7)
C50 0.300(11) 0.105(5) 0.102(5) 0.026(4) 0.047(6) -0.013(6)
N1 0.0299(11) 0.0356(13) 0.0337(12) 0.0037(10) 0.0021(9) -0.0014(10)
N2 0.0319(12) 0.0309(12) 0.0251(11) -0.0016(9) 0.0009(9) -0.0017(9)
N3 0.0318(12) 0.0333(13) 0.0368(12) -0.0070(10) 0.0034(10) -0.0022(10)
N4 0.0352(12) 0.0271(12) 0.0313(12) 0.0005(9) 0.0071(9) -0.0006(9)
N5 0.0268(11) 0.0316(12) 0.0319(12) 0.0010(9) 0.0065(9) -0.0020(9)
N6 0.0339(12) 0.0341(13) 0.0305(12) -0.0019(9) 0.0080(9) -0.0034(10)
N7 0.0493(16) 0.0622(19) 0.0558(17) 0.0002(14) 0.0050(13) 0.0017(13)
O1 0.0376(11) 0.0525(13) 0.0483(12) 0.0095(10) -0.0054(9) -0.0134(10)
O2 0.0326(11) 0.0562(14) 0.0598(14) -0.0116(11) -0.0039(10) 0.0103(10)
O3 0.0466(11) 0.0410(11) 0.0341(10) -0.0044(8) 0.0132(9) -0.0008(9)
O4 0.0480(12) 0.0472(12) 0.0338(11) 0.0085(9) 0.0127(9) 0.0011(9)
O5 0.0718(17) 0.0735(18) 0.0583(16) 0.0186(14) -0.0074(13) 0.0114(14)
O6 0.091(2) 0.0658(18) 0.094(2) 0.0310(16) -0.0073(16) 0.0183(16)
O7 0.0690(16) 0.0700(17) 0.0515(15) -0.0149(13) -0.0068(12) -0.0151(13)
O8 0.100(2) 0.0586(16) 0.0843(19) -0.0291(14) -0.0074(16) -0.0297(15)
O9 0.0461(13) 0.0659(16) 0.0675(16) 0.0188(13) 0.0213(12) 0.0025(12)
O10 0.0735(17) 0.0667(17) 0.0878(19) 0.0325(14) 0.0298(15) -0.0086(13)
O11 0.0492(14) 0.0605(15) 0.0664(15) -0.0238(12) 0.0220(12) -0.0056(12)
O12 0.0778(18) 0.0699(18) 0.106(2) -0.0498(16) 0.0371(16) -0.0059(14)
Co1 0.0276(2) 0.0257(2) 0.0278(2) -0.00016(13) 0.00438(14) -0.00189(14)

loop_
_atom_type_symbol
_atom_type_description
_atom_type_scat_dispersion_real
_atom_type_scat_dispersion_imag
_atom_type_scat_source
C C 0.0033 0.0016 'International Tables Vol C Tables 4.2.6.8 and 6.1.1.4'
H H 0.0000 0.0000 'International Tables Vol C Tables 4.2.6.8 and 6.1.1.4'
N N 0.0061 0.0033 'International Tables Vol C Tables 4.2.6.8 and 6.1.1.4'
O O 0.0106 0.0060 'International Tables Vol C Tables 4.2.6.8 and 6.1.1.4'
Co Co 0.3494 0.9721 'International Tables Vol C Tables 4.2.6.8 and 6.1.1.4'

loop_
_geom_angle_atom_site_label_1
_geom_angle_atom_site_label_2
_geom_angle_atom_site_label_3
_geom_angle
O6 C1 O5 123.1(3)
O6 C1 C2 122.6(4)
O5 C1 C2 114.2(3)
C3 C2 C7 119.5(3)
C3 C2 C1 120.0(3)
C7 C2 C1 120.5(3)
C2 C3 C4 120.2(3)
C3 C4 C5 120.9(3)
C4 C5 C6 119.3(3)
C5 C6 C7 119.7(3)
C5 C6 N1 121.2(3)
C7 C6 N1 118.9(2)
C2 C7 C6 120.3(3)
O1 C8 N1 127.6(3)
O1 C8 C9 121.1(2)
N1 C8 C9 111.2(2)
N2 C9 C10 119.6(3)
N2 C9 C8 112.6(2)
C10 C9 C8 127.7(3)
C9 C10 C11 118.2(3)
C10 C11 C12 120.7(3)
C13 C12 C11 118.1(3)
N2 C13 C12 120.0(3)
N2 C13 C14 112.9(2)
C12 C13 C14 127.1(3)
O2 C14 N3 127.7(3)
O2 C14 C13 121.1(3)
N3 C14 C13 111.2(2)
C20 C15 C16 119.1(3)
C20 C15 N3 120.6(2)
C16 C15 N3 120.2(3)
C15 C16 C17 119.8(3)
C18 C17 C16 120.8(3)
C17 C18 C19 119.8(3)
C18 C19 C20 120.0(3)
C18 C19 C21 118.5(3)
C20 C19 C21 121.4(3)
C15 C20 C19 120.5(3)
O8 C21 O7 123.2(3)
O8 C21 C19 123.1(3)
O7 C21 C19 113.6(3)
O10 C22 O9 123.2(3)
O10 C22 C23 122.9(3)
O9 C22 C23 113.8(3)
C24 C23 C28 119.8(3)
C24 C23 C22 119.5(3)
C28 C23 C22 120.8(3)
C23 C24 C25 120.6(3)
C24 C25 C26 120.2(3)
C25 C26 C27 119.5(3)
C28 C27 C26 119.6(2)
C28 C27 N4 120.7(2)
C26 C27 N4 119.6(2)
C27 C28 C23 120.3(3)
O3 C29 N4 127.3(2)
O3 C29 C30 120.9(2)
N4 C29 C30 111.8(2)
N5 C30 C31 119.9(2)
N5 C30 C29 112.5(2)
C31 C30 C29 127.6(2)
C32 C31 C30 118.1(3)
C31 C32 C33 120.8(3)
C34 C33 C32 118.5(3)
N5 C34 C33 119.7(2)
N5 C34 C35 112.4(2)
C33 C34 C35 127.8(2)
O4 C35 N6 127.0(2)
O4 C35 C34 121.5(2)
N6 C35 C34 111.5(2)
C37 C36 C41 119.8(3)
C37 C36 N6 120.4(2)
C41 C36 N6 119.5(2)
C36 C37 C38 120.0(3)
C39 C38 C37 120.4(3)
C38 C39 C40 119.8(3)
C39 C40 C41 120.0(3)
C39 C40 C42 119.3(3)
C41 C40 C42 120.6(3)
C40 C41 C36 120.0(3)
O12 C42 O11 122.2(3)
O12 C42 C40 124.0(3)
O11 C42 C40 113.7(2)
C44 C43 N7 127.7(13)
N7 C45 C46 127.6(14)
N7 C47 C48 113.0(10)
N7 C49 C50 117.9(8)
C8 N1 C6 121.3(2)
C8 N1 Co1 115.87(18)
C6 N1 Co1 122.63(17)
C13 N2 C9 123.4(2)
C13 N2 Co1 118.14(18)
C9 N2 Co1 118.32(18)
C14 N3 C15 121.6(2)
C14 N3 Co1 115.60(18)
C15 N3 Co1 122.76(18)
C29 N4 C27 120.5(2)
C29 N4 Co1 115.36(17)
C27 N4 Co1 123.82(16)
C30 N5 C34 123.0(2)
C30 N5 Co1 118.36(17)
C34 N5 Co1 118.64(18)
C35 N6 C36 120.9(2)
C35 N6 Co1 115.64(17)
C36 N6 Co1 122.99(17)
C45 N7 C43 105.3(7)
C45 N7 C47 107.0(8)
C43 N7 C47 113.8(9)
C45 N7 C49 115.8(9)
C43 N7 C49 104.6(6)
C47 N7 C49 110.5(6)
N5 Co1 N2 179.13(9)
N5 Co1 N1 98.63(9)
N2 Co1 N1 81.84(9)
N5 Co1 N6 81.79(9)
N2 Co1 N6 97.47(9)
N1 Co1 N6 91.57(9)
N5 Co1 N4 81.97(9)
N2 Co1 N4 98.77(9)
N1 Co1 N4 90.36(9)
N6 Co1 N4 163.76(10)
N5 Co1 N3 97.60(9)
N2 Co1 N3 81.93(9)
N1 Co1 N3 163.77(10)
N6 Co1 N3 90.52(9)
N4 Co1 N3 92.11(9)

loop_
_geom_bond_atom_site_label_1
_geom_bond_atom_site_label_2
_geom_bond_distance
C1 O6 1.214(4)
C1 O5 1.318(4)
C1 C2 1.491(5)
C2 C3 1.376(5)
C2 C7 1.391(4)
C3 C4 1.377(5)
C4 C5 1.386(5)
C5 C6 1.388(4)
C6 C7 1.392(4)
C6 N1 1.429(3)
C8 O1 1.252(3)
C8 N1 1.327(3)
C8 C9 1.500(4)
C9 N2 1.333(3)
C9 C10 1.384(4)
C10 C11 1.385(4)
C11 C12 1.394(5)
C12 C13 1.376(4)
C13 N2 1.331(3)
C13 C14 1.501(4)
C14 O2 1.245(3)
C14 N3 1.330(4)
C15 C20 1.381(4)
C15 C16 1.385(4)
C15 N3 1.427(3)
C16 C17 1.387(5)
C17 C18 1.365(5)
C18 C19 1.377(5)
C19 C20 1.385(4)
C19 C21 1.504(4)
C21 O8 1.204(4)
C21 O7 1.317(4)
C22 O10 1.201(4)
C22 O9 1.322(4)
C22 C23 1.496(4)
C23 C24 1.372(4)
C23 C28 1.402(4)
C24 C25 1.385(5)
C25 C26 1.393(4)
C26 C27 1.402(4)
C27 C28 1.384(4)
C27 N4 1.425(3)
C29 O3 1.253(3)
C29 N4 1.327(3)
C29 C30 1.493(4)
C30 N5 1.336(3)
C30 C31 1.385(4)
C31 C32 1.385(4)
C32 C33 1.392(4)
C33 C34 1.376(4)
C34 N5 1.338(3)
C34 C35 1.493(4)
C35 O4 1.254(3)
C35 N6 1.332(3)
C36 C37 1.380(4)
C36 C41 1.394(4)
C36 N6 1.434(3)
C37 C38 1.392(4)
C38 C39 1.385(5)
C39 C40 1.386(4)
C40 C41 1.391(4)
C40 C42 1.483(4)
C42 O12 1.198(3)
C42 O11 1.322(4)
C43 C44 1.388(12)
C43 N7 1.442(9)
C45 N7 1.403(10)
C45 C46 1.430(13)
C47 N7 1.469(8)
C47 C48 1.554(12)
C49 N7 1.481(8)
C49 C50 1.522(9)
N1 Co1 1.953(2)
N2 Co1 1.852(2)
N3 Co1 1.960(2)
N4 Co1 1.958(2)
N5 Co1 1.847(2)
N6 Co1 1.956(2)
